data_2021978
loop_
_publ_author_name
'Ma\/lecka, Magdalena'
'Checi\'nska, Lilianna'
'Kusz, Joachim'
'Biernacka, Marta'
'Kupcewicz, Bogumi\/la'

_publ_section_title
;
 Interactions in flavanone and chalcone derivatives: Hirshfeld surface
 analysis, energy frameworks and global reactivity descriptors
;
_journal_coeditor_code KU3259
_journal_issue 3
_journal_name_full 'Acta Crystallographica Section C'
_journal_page_first
;
;
_journal_paper_doi 10.1107/S2053229620001503
_journal_volume 76
_journal_year 2020
_chemical_formula_iupac 'C17 H16 O3'
_chemical_formula_moiety 'C17 H16 O3'
_chemical_formula_sum 'C17 H16 O3'
_chemical_formula_weight 268.30
_chemical_name_systematic
;
2-(4-Methoxyphenyl)-6-methyl-3,4-dihydro-2<i>H</i>-1-benzopyran-4-one
;
_space_group_crystal_system monoclinic
_space_group_IT_number 14
_space_group_name_Hall '-P 2yn'
_space_group_name_H-M_alt 'P 1 21/n 1'
_atom_sites_solution_hydrogens geom
_atom_sites_solution_primary difmap
_audit_creation_method SHELXL-2014/7
_cell_angle_alpha 90
_cell_angle_beta 110.138(2)
_cell_angle_gamma 90
_cell_formula_units_Z 8
_cell_length_a 16.7561(3)
_cell_length_b 8.04480(10)
_cell_length_c 21.3319(4)
_cell_measurement_reflns_used 12573
_cell_measurement_temperature 100.00(10)
_cell_measurement_theta_max 39.6390
_cell_measurement_theta_min 3.5880
_cell_volume 2699.74(8)
_computing_cell_refinement
;
CrysAlis PRO (Rigaku OD, 2015)
;
_computing_data_collection
;
CrysAlis PRO (Rigaku OD, 2015)
;
_computing_data_reduction
;
CrysAlis PRO (Rigaku OD, 2015)
;
_computing_publication_material
;
SHELXL2014 (Sheldrick, 2015b)
and publCIF (Westrip, 2010)
;
_computing_structure_refinement
;
SHELXL2014 (Sheldrick, 2015b)
;
_computing_structure_solution
;
SHELXT (Sheldrick, 2015a)
;
_diffrn_ambient_temperature 100.00(10)
_diffrn_detector 'CCD plate'
_diffrn_detector_area_resol_mean 10.4498
_diffrn_measured_fraction_theta_full 0.998
_diffrn_measured_fraction_theta_max 0.999
_diffrn_measurement_device 'four-circle diffractometer'
_diffrn_measurement_device_type 'Agilent SuperNova Dual Source diffractometer with an Atlas detector'
_diffrn_measurement_method '\w scans'
_diffrn_radiation_monochromator mirror
_diffrn_radiation_type 'Mo K\a'
_diffrn_radiation_wavelength 0.71073
_diffrn_reflns_av_R_equivalents 0.0242
_diffrn_reflns_av_unetI/netI 0.0196
_diffrn_reflns_limit_h_max 17
_diffrn_reflns_limit_h_min -21
_diffrn_reflns_limit_k_max 9
_diffrn_reflns_limit_k_min -10
_diffrn_reflns_limit_l_max 26
_diffrn_reflns_limit_l_min -26
_diffrn_reflns_number 21035
_diffrn_reflns_theta_full 25.242
_diffrn_reflns_theta_max 26.497
_diffrn_reflns_theta_min 2.875
_diffrn_source 'micro-focus sealed X-ray tube'
_exptl_absorpt_coefficient_mu 0.090
_exptl_absorpt_correction_T_max 1.00000
_exptl_absorpt_correction_T_min 0.75148
_exptl_absorpt_correction_type multi-scan
_exptl_absorpt_process_details
;
(CrysAlis PRO; Rigaku OD, 2015)
;
_exptl_crystal_colour colourless
_exptl_crystal_density_diffrn 1.320
_exptl_crystal_description prism
_exptl_crystal_F_000 1136
_exptl_crystal_size_max 0.3
_exptl_crystal_size_mid 0.2
_exptl_crystal_size_min 0.1
_refine_diff_density_max 0.404
_refine_diff_density_min -0.316
_refine_ls_extinction_method none
_refine_ls_goodness_of_fit_ref 1.035
_refine_ls_hydrogen_treatment constr
_refine_ls_matrix_type full
_refine_ls_number_parameters 391
_refine_ls_number_reflns 5586
_refine_ls_number_restraints 5
_refine_ls_restrained_S_all 1.037
_refine_ls_R_factor_all 0.0507
_refine_ls_R_factor_gt 0.0435
_refine_ls_shift/su_max 0.001
_refine_ls_shift/su_mean 0.000
_refine_ls_structure_factor_coef Fsqd
_refine_ls_weighting_details 'w=1/[\s^2^(Fo^2^)+(0.0398P)^2^+1.7800P] where P=(Fo^2^+2Fc^2^)/3'
_refine_ls_weighting_scheme calc
_refine_ls_wR_factor_gt 0.1026
_refine_ls_wR_factor_ref 0.1075
_reflns_number_gt 4898
_reflns_number_total 5586
_reflns_threshold_expression 'I > 2\s(I)'
_cod_data_source_file ku3259sup1.cif
_cod_data_source_block FL3
_cod_original_sg_symbol_H-M 'P 21/n'
_cod_database_code 2021978
_shelx_space_group_comment
;
The symmetry employed for this shelxl refinement is uniquely defined
by the following loop, which should always be used as a source of
symmetry information in preference to the above space-group names.
They are only intended as comments.
;

loop_
_space_group_symop_operation_xyz
'x, y, z'
'-x+1/2, y+1/2, -z+1/2'
'-x, -y, -z'
'x-1/2, -y-1/2, z-1/2'

loop_
_atom_site_type_symbol
_atom_site_label
_atom_site_fract_x
_atom_site_fract_y
_atom_site_fract_z
_atom_site_U_iso_or_equiv
_atom_site_adp_type
_atom_site_calc_flag
_atom_site_occupancy
_atom_site_disorder_assembly
_atom_site_disorder_group
O O1 0.93501(6) 0.43575(12) 0.37957(5) 0.0233(2) Uani d 1 . .
O O2 0.54766(7) 0.58037(14) 0.23161(6) 0.0329(3) Uani d 1 . .
O O4 1.08460(8) 0.85266(14) 0.42977(7) 0.0426(3) Uani d 1 . .
C C2A 0.90139(17) 0.5977(3) 0.3841(2) 0.0166(8) Uani d 0.549(7) A 1
H H2A 0.9024 0.6171 0.4307 0.020 Uiso calc 0.549(7) A 1
C C3A 0.94944(15) 0.7382(3) 0.36373(18) 0.0210(8) Uani d 0.549(7) A 1
H H3A 0.9235 0.8474 0.3662 0.025 Uiso calc 0.549(7) A 1
H H3B 0.9492 0.7212 0.3177 0.025 Uiso calc 0.549(7) A 1
C C2B 0.9028(2) 0.5952(4) 0.3525(3) 0.0273(11) Uani d 0.451(7) A 2
H H2B 0.9154 0.6125 0.3104 0.033 Uiso calc 0.451(7) A 2
C C3B 0.94369(14) 0.7304(4) 0.4000(3) 0.0300(13) Uani d 0.451(7) A 2
H H3C 0.9319 0.7151 0.4420 0.036 Uiso calc 0.451(7) A 2
H H3D 0.9200 0.8391 0.3806 0.036 Uiso calc 0.451(7) A 2
C C4 1.04103(10) 0.7280(2) 0.41481(9) 0.0363(4) Uani d 1 . .
C C5 1.07587(9) 0.55827(17) 0.42790(7) 0.0203(3) Uani d 1 . .
C C6 1.16360(9) 0.53184(18) 0.45720(7) 0.0207(3) Uani d 1 . .
H H6 1.2004 0.6250 0.4707 0.025 Uiso calc 1 . .
C C7 1.19798(9) 0.37352(18) 0.46702(7) 0.0201(3) Uani d 1 . .
C C8 1.14183(9) 0.23843(18) 0.44596(7) 0.0207(3) Uani d 1 . .
H H8 1.1643 0.1288 0.4514 0.025 Uiso calc 1 . .
C C9 1.05490(9) 0.26039(17) 0.41753(7) 0.0211(3) Uani d 1 . .
H H9 1.0183 0.1669 0.4042 0.025 Uiso calc 1 . .
C C10 1.02144(9) 0.42092(17) 0.40862(7) 0.0192(3) Uani d 1 . .
C C11 1.29227(9) 0.3442(2) 0.49896(7) 0.0250(3) Uani d 1 . .
H H11A 1.3220 0.4512 0.5075 0.037 Uiso calc 1 . .
H H11B 1.3124 0.2777 0.4689 0.037 Uiso calc 1 . .
H H11C 1.3036 0.2845 0.5412 0.037 Uiso calc 1 . .
C C12 0.80738(9) 0.59108(18) 0.33540(9) 0.0308(4) Uani d 1 . .
C C13 0.75563(10) 0.49805(18) 0.36045(7) 0.0247(3) Uani d 1 . .
H H13 0.7804 0.4378 0.4008 0.030 Uiso calc 1 . .
C C14 0.66838(9) 0.49090(17) 0.32784(7) 0.0213(3) Uani d 1 . .
H H14 0.6337 0.4268 0.3458 0.026 Uiso calc 1 . .
C C15 0.63221(9) 0.57846(17) 0.26866(7) 0.0196(3) Uani d 1 . .
C C16 0.68325(9) 0.67314(18) 0.24306(7) 0.0225(3) Uani d 1 . .
H H16 0.6585 0.7337 0.2028 0.027 Uiso calc 1 . .
C C17 0.76978(10) 0.67892(19) 0.27625(9) 0.0289(3) Uani d 1 . .
H H17 0.8044 0.7439 0.2585 0.035 Uiso calc 1 . .
C C18 0.49235(11) 0.4864(3) 0.25648(13) 0.0547(6) Uani d 1 . .
H H18A 0.5107 0.3700 0.2620 0.082 Uiso calc 1 . .
H H18B 0.4340 0.4932 0.2248 0.082 Uiso calc 1 . .
H H18C 0.4945 0.5317 0.2997 0.082 Uiso calc 1 . .
O O51 0.36187(6) 0.17192(12) 0.21123(5) 0.0216(2) Uani d 1 . .
O O52 0.71873(7) 0.11084(14) 0.43352(5) 0.0276(2) Uani d 1 . .
O O54 0.21703(7) -0.24907(13) 0.16086(5) 0.0263(2) Uani d 1 . .
C C52A 0.37855(10) 0.03419(19) 0.25971(8) 0.0202(4) Uani d 0.932(3) B 1
H H52A 0.3425 0.0514 0.2880 0.024 Uiso calc 0.932(3) B 1
C C53A 0.35236(10) -0.12833(19) 0.22231(8) 0.0213(4) Uani d 0.932(3) B 1
H H53A 0.3624 -0.2212 0.2545 0.026 Uiso calc 0.932(3) B 1
H H53B 0.3871 -0.1479 0.1937 0.026 Uiso calc 0.932(3) B 1
C C52B 0.4030(11) 0.0116(9) 0.2363(6) 0.0202(4) Uani d 0.068(3) B 2
H H52B 0.4274 -0.0415 0.2045 0.024 Uiso calc 0.068(3) B 2
C C53B 0.3300(12) -0.092(3) 0.2452(7) 0.0213(4) Uani d 0.068(3) B 2
H H53C 0.3528 -0.2003 0.2657 0.026 Uiso calc 0.068(3) B 2
H H53D 0.3069 -0.0331 0.2759 0.026 Uiso calc 0.068(3) B 2
C C54 0.25884(9) -0.12241(18) 0.17932(7) 0.0217(3) Uani d 1 . .
C C55 0.22381(9) 0.04487(18) 0.15735(7) 0.0202(3) Uani d 1 . .
C C56 0.13815(9) 0.06681(18) 0.11817(7) 0.0217(3) Uani d 1 . .
H H56 0.1010 -0.0262 0.1095 0.026 Uiso calc 1 . .
C C57 0.10606(9) 0.22006(19) 0.09179(7) 0.0227(3) Uani d 1 . .
C C58 0.16332(9) 0.35324(19) 0.10363(7) 0.0243(3) Uani d 1 . .
H H58 0.1433 0.4582 0.0842 0.029 Uiso calc 1 . .
C C59 0.24797(9) 0.33659(18) 0.14273(7) 0.0239(3) Uani d 1 . .
H H59 0.2852 0.4293 0.1502 0.029 Uiso calc 1 . .
C C60 0.27838(9) 0.18274(18) 0.17123(7) 0.0200(3) Uani d 1 . .
C C61 0.01240(9) 0.2432(2) 0.05307(8) 0.0282(3) Uani d 1 . .
H H61A -0.0116 0.1387 0.0310 0.042 Uiso calc 1 . .
H H61B 0.0050 0.3303 0.0194 0.042 Uiso calc 1 . .
H H61C -0.0170 0.2758 0.0837 0.042 Uiso calc 1 . .
C C62 0.47052(9) 0.04642(18) 0.30397(8) 0.0243(3) Uani d 1 . .
C C63 0.53657(10) -0.0287(2) 0.28915(8) 0.0285(3) Uani d 1 . .
H H63 0.5241 -0.0934 0.2497 0.034 Uiso calc 1 . .
C C64 0.62090(9) -0.01086(19) 0.33126(8) 0.0264(3) Uani d 1 . .
H H64 0.6655 -0.0629 0.3206 0.032 Uiso calc 1 . .
C C65 0.63882(9) 0.08347(18) 0.38873(7) 0.0217(3) Uani d 1 . .
C C66 0.57303(10) 0.15820(19) 0.40451(8) 0.0255(3) Uani d 1 . .
H H66 0.5853 0.2218 0.4442 0.031 Uiso calc 1 . .
C C67 0.49030(10) 0.13952(18) 0.36242(8) 0.0261(3) Uani d 1 . .
H H67 0.4458 0.1911 0.3734 0.031 Uiso calc 1 . .
C C68 0.78807(9) 0.0417(2) 0.41763(8) 0.0309(4) Uani d 1 . .
H H68A 0.7827 -0.0797 0.4152 0.046 Uiso calc 1 . .
H H68B 0.8418 0.0721 0.4524 0.046 Uiso calc 1 . .
H H68C 0.7872 0.0851 0.3745 0.046 Uiso calc 1 . .

loop_
_atom_site_aniso_label
_atom_site_aniso_U_11
_atom_site_aniso_U_22
_atom_site_aniso_U_33
_atom_site_aniso_U_12
_atom_site_aniso_U_13
_atom_site_aniso_U_23
O1 0.0177(5) 0.0144(5) 0.0316(6) 0.0001(4) 0.0004(4) -0.0026(4)
O2 0.0201(5) 0.0243(6) 0.0439(7) -0.0035(4) -0.0021(5) 0.0079(5)
O4 0.0319(6) 0.0160(6) 0.0611(8) -0.0044(5) -0.0082(6) -0.0031(5)
C2A 0.0177(13) 0.0121(13) 0.0149(18) 0.0006(9) -0.0009(12) 0.0091(11)
C3A 0.0230(14) 0.0157(13) 0.0190(17) 0.0003(10) 0.0006(12) 0.0047(12)
C2B 0.0283(19) 0.0254(19) 0.020(3) -0.0005(14) -0.0019(18) 0.0150(17)
C3B 0.0280(19) 0.0146(17) 0.034(3) 0.0035(13) -0.0072(16) -0.0028(17)
C4 0.0255(8) 0.0173(8) 0.0509(11) -0.0012(6) -0.0064(7) -0.0047(7)
C5 0.0228(7) 0.0153(7) 0.0197(7) -0.0009(5) 0.0034(5) -0.0008(5)
C6 0.0224(7) 0.0191(7) 0.0184(7) -0.0041(5) 0.0044(5) -0.0012(5)
C7 0.0197(7) 0.0230(7) 0.0161(6) 0.0000(6) 0.0045(5) 0.0002(5)
C8 0.0241(7) 0.0171(7) 0.0189(7) 0.0030(5) 0.0048(5) 0.0004(5)
C9 0.0229(7) 0.0152(7) 0.0221(7) -0.0029(5) 0.0039(6) -0.0016(5)
C10 0.0193(7) 0.0181(7) 0.0178(6) -0.0007(5) 0.0033(5) -0.0007(5)
C11 0.0206(7) 0.0277(8) 0.0246(7) 0.0016(6) 0.0050(6) 0.0005(6)
C12 0.0187(7) 0.0156(7) 0.0503(10) 0.0005(6) 0.0020(7) 0.0060(7)
C13 0.0300(8) 0.0160(7) 0.0223(7) 0.0012(6) 0.0017(6) 0.0017(6)
C14 0.0267(7) 0.0158(7) 0.0232(7) 0.0003(6) 0.0109(6) 0.0005(5)
C15 0.0195(7) 0.0139(6) 0.0234(7) 0.0008(5) 0.0046(5) -0.0024(5)
C16 0.0285(8) 0.0165(7) 0.0222(7) 0.0038(6) 0.0084(6) 0.0033(5)
C17 0.0262(8) 0.0173(7) 0.0474(10) 0.0022(6) 0.0179(7) 0.0092(7)
C18 0.0203(8) 0.0405(11) 0.0943(17) -0.0063(8) 0.0081(9) 0.0218(11)
O51 0.0198(5) 0.0169(5) 0.0252(5) -0.0019(4) 0.0038(4) 0.0021(4)
O52 0.0236(5) 0.0305(6) 0.0253(5) -0.0017(4) 0.0039(4) -0.0016(5)
O54 0.0287(5) 0.0185(5) 0.0310(6) -0.0066(4) 0.0094(4) -0.0016(4)
C52A 0.0223(8) 0.0175(7) 0.0214(8) 0.0015(6) 0.0084(6) 0.0010(6)
C53A 0.0241(8) 0.0157(7) 0.0229(8) 0.0005(6) 0.0065(6) 0.0009(6)
C52B 0.0223(8) 0.0175(7) 0.0214(8) 0.0015(6) 0.0084(6) 0.0010(6)
C53B 0.0241(8) 0.0157(7) 0.0229(8) 0.0005(6) 0.0065(6) 0.0009(6)
C54 0.0259(7) 0.0195(7) 0.0206(7) -0.0039(6) 0.0092(6) -0.0010(6)
C55 0.0226(7) 0.0186(7) 0.0207(7) -0.0019(5) 0.0093(6) -0.0028(5)
C56 0.0222(7) 0.0211(7) 0.0234(7) -0.0046(6) 0.0098(6) -0.0059(6)
C57 0.0209(7) 0.0253(7) 0.0212(7) 0.0001(6) 0.0067(6) -0.0047(6)
C58 0.0250(7) 0.0207(7) 0.0255(7) 0.0027(6) 0.0065(6) 0.0005(6)
C59 0.0244(7) 0.0183(7) 0.0275(7) -0.0025(6) 0.0068(6) -0.0002(6)
C60 0.0195(7) 0.0200(7) 0.0201(7) -0.0013(5) 0.0062(5) -0.0023(5)
C61 0.0211(7) 0.0301(8) 0.0303(8) 0.0008(6) 0.0051(6) -0.0051(7)
C62 0.0220(7) 0.0173(7) 0.0305(8) 0.0001(6) 0.0051(6) 0.0054(6)
C63 0.0282(8) 0.0250(8) 0.0281(8) 0.0003(6) 0.0044(6) -0.0055(6)
C64 0.0230(7) 0.0251(8) 0.0300(8) 0.0034(6) 0.0078(6) -0.0038(6)
C65 0.0216(7) 0.0184(7) 0.0234(7) -0.0011(5) 0.0056(6) 0.0038(6)
C66 0.0311(8) 0.0215(7) 0.0261(7) -0.0013(6) 0.0128(6) -0.0006(6)
C67 0.0267(8) 0.0187(7) 0.0359(8) 0.0022(6) 0.0145(6) 0.0027(6)
C68 0.0199(7) 0.0384(9) 0.0311(8) 0.0007(6) 0.0045(6) 0.0058(7)

loop_
_atom_type_symbol
_atom_type_description
_atom_type_scat_dispersion_real
_atom_type_scat_dispersion_imag
_atom_type_scat_source
C C 0.0033 0.0016 'International Tables Vol C Tables 4.2.6.8 and 6.1.1.4'
H H 0.0000 0.0000 'International Tables Vol C Tables 4.2.6.8 and 6.1.1.4'
O O 0.0106 0.0060 'International Tables Vol C Tables 4.2.6.8 and 6.1.1.4'

loop_
_geom_angle_atom_site_label_1
_geom_angle_atom_site_label_2
_geom_angle_atom_site_label_3
_geom_angle
C10 O1 C2B 116.93(19)
C10 O1 C2A 115.25(15)
C15 O2 C18 117.06(13)
O1 C2A C3A 113.1(3)
O1 C2A C12 104.68(18)
C3A C2A C12 110.1(3)
O1 C2A H2A 109.6
C3A C2A H2A 109.6
C12 C2A H2A 109.6
C2A C3A C4 104.6(2)
C2A C3A H3A 110.8
C4 C3A H3A 110.8
C2A C3A H3B 110.8
C4 C3A H3B 110.8
H3A C3A H3B 108.9
O1 C2B C3B 111.1(4)
O1 C2B C12 107.3(2)
C3B C2B C12 112.4(4)
O1 C2B H2B 108.6
C3B C2B H2B 108.6
C12 C2B H2B 108.6
C2B C3B C4 109.6(3)
C2B C3B H3C 109.7
C4 C3B H3C 109.7
C2B C3B H3D 109.7
C4 C3B H3D 109.7
H3C C3B H3D 108.2
O4 C4 C5 123.46(14)
O4 C4 C3A 120.06(17)
C5 C4 C3A 114.48(15)
O4 C4 C3B 122.49(19)
C5 C4 C3B 111.74(18)
C10 C5 C6 119.21(13)
C10 C5 C4 119.99(13)
C6 C5 C4 120.76(13)
C7 C6 C5 121.68(13)
C7 C6 H6 119.2
C5 C6 H6 119.2
C6 C7 C8 117.72(12)
C6 C7 C11 121.96(13)
C8 C7 C11 120.32(13)
C9 C8 C7 121.96(13)
C9 C8 H8 119.0
C7 C8 H8 119.0
C8 C9 C10 119.43(13)
C8 C9 H9 120.3
C10 C9 H9 120.3
O1 C10 C9 117.06(12)
O1 C10 C5 122.94(12)
C9 C10 C5 119.99(13)
C7 C11 H11A 109.5
C7 C11 H11B 109.5
H11A C11 H11B 109.5
C7 C11 H11C 109.5
H11A C11 H11C 109.5
H11B C11 H11C 109.5
C13 C12 C17 118.41(14)
C13 C12 C2B 132.0(2)
C17 C12 C2B 108.5(2)
C13 C12 C2A 112.6(2)
C17 C12 C2A 128.6(2)
C12 C13 C14 121.40(14)
C12 C13 H13 119.3
C14 C13 H13 119.3
C13 C14 C15 119.30(13)
C13 C14 H14 120.4
C15 C14 H14 120.4
O2 C15 C14 124.98(13)
O2 C15 C16 115.02(13)
C14 C15 C16 120.00(13)
C17 C16 C15 119.83(13)
C17 C16 H16 120.1
C15 C16 H16 120.1
C16 C17 C12 121.06(14)
C16 C17 H17 119.5
C12 C17 H17 119.5
O2 C18 H18A 109.5
O2 C18 H18B 109.5
H18A C18 H18B 109.5
O2 C18 H18C 109.5
H18A C18 H18C 109.5
H18B C18 H18C 109.5
C60 O51 C52B 122.2(6)
C60 O51 C52A 113.03(10)
C65 O52 C68 116.83(12)
O51 C52A C62 107.21(11)
O51 C52A C53A 109.16(12)
C62 C52A C53A 115.72(13)
O51 C52A H52A 108.2
C62 C52A H52A 108.2
C53A C52A H52A 108.2
C52A C53A C54 110.00(13)
C52A C53A H53A 109.7
C54 C53A H53A 109.7
C52A C53A H53B 109.7
C54 C53A H53B 109.7
H53A C53A H53B 108.2
O51 C52B C62 106.6(4)
O51 C52B C53B 103.0(15)
C62 C52B C53B 110.1(13)
O51 C52B H52B 112.2
C62 C52B H52B 112.2
C53B C52B H52B 112.2
C54 C53B C52B 112.1(13)
C54 C53B H53C 109.2
C52B C53B H53C 109.2
C54 C53B H53D 109.2
C52B C53B H53D 109.2
H53C C53B H53D 107.9
O54 C54 C55 122.38(13)
O54 C54 C53B 127.8(8)
C55 C54 C53B 104.3(9)
O54 C54 C53A 121.73(13)
C55 C54 C53A 115.73(12)
C56 C55 C60 119.06(13)
C56 C55 C54 121.13(13)
C60 C55 C54 119.61(12)
C57 C56 C55 121.95(13)
C57 C56 H56 119.0
C55 C56 H56 119.0
C56 C57 C58 117.47(13)
C56 C57 C61 121.09(13)
C58 C57 C61 121.42(14)
C59 C58 C57 122.08(14)
C59 C58 H58 119.0
C57 C58 H58 119.0
C58 C59 C60 119.58(13)
C58 C59 H59 120.2
C60 C59 H59 120.2
O51 C60 C59 118.02(12)
O51 C60 C55 122.26(13)
C59 C60 C55 119.71(13)
C57 C61 H61A 109.5
C57 C61 H61B 109.5
H61A C61 H61B 109.5
C57 C61 H61C 109.5
H61A C61 H61C 109.5
H61B C61 H61C 109.5
C63 C62 C67 118.35(14)
C63 C62 C52A 123.46(14)
C67 C62 C52A 118.19(14)
C63 C62 C52B 95.4(8)
C67 C62 C52B 144.9(6)
C62 C63 C64 121.16(14)
C62 C63 H63 119.4
C64 C63 H63 119.4
C65 C64 C63 119.29(14)
C65 C64 H64 120.4
C63 C64 H64 120.4
O52 C65 C64 124.63(13)
O52 C65 C66 115.27(13)
C64 C65 C66 120.10(13)
C67 C66 C65 119.86(14)
C67 C66 H66 120.1
C65 C66 H66 120.1
C66 C67 C62 121.23(14)
C66 C67 H67 119.4
C62 C67 H67 119.4
O52 C68 H68A 109.5
O52 C68 H68B 109.5
H68A C68 H68B 109.5
O52 C68 H68C 109.5
H68A C68 H68C 109.5
H68B C68 H68C 109.5

loop_
_geom_bond_atom_site_label_1
_geom_bond_atom_site_label_2
_geom_bond_distance
O1 C10 1.3702(16)
O1 C2B 1.434(2)
O1 C2A 1.436(2)
O2 C15 1.3643(17)
O2 C18 1.432(2)
O4 C4 1.2166(19)
C2A C3A 1.535(5)
C2A C12 1.561(3)
C2A H2A 1.0000
C3A C4 1.548(2)
C3A H3A 0.9900
C3A H3B 0.9900
C2B C3B 1.484(8)
C2B C12 1.513(4)
C2B H2B 1.0000
C3B C4 1.551(2)
C3B H3C 0.9900
C3B H3D 0.9900
C4 C5 1.473(2)
C5 C10 1.4012(19)
C5 C6 1.4015(19)
C6 C7 1.384(2)
C6 H6 0.9500
C7 C8 1.406(2)
C7 C11 1.5082(19)
C8 C9 1.3829(19)
C8 H8 0.9500
C9 C10 1.3945(19)
C9 H9 0.9500
C11 H11A 0.9800
C11 H11B 0.9800
C11 H11C 0.9800
C12 C13 1.384(2)
C12 C17 1.393(2)
C13 C14 1.387(2)
C13 H13 0.9500
C14 C15 1.389(2)
C14 H14 0.9500
C15 C16 1.390(2)
C16 C17 1.378(2)
C16 H16 0.9500
C17 H17 0.9500
C18 H18A 0.9800
C18 H18B 0.9800
C18 H18C 0.9800
O51 C60 1.3679(16)
O51 C52B 1.474(5)
O51 C52A 1.4753(17)
O52 C65 1.3687(17)
O52 C68 1.4302(19)
O54 C54 1.2224(17)
C52A C62 1.508(2)
C52A C53A 1.516(2)
C52A H52A 1.0000
C53A C54 1.520(2)
C53A H53A 0.9900
C53A H53B 0.9900
C52B C62 1.522(5)
C52B C53B 1.55(3)
C52B H52B 1.0000
C53B C54 1.517(5)
C53B H53C 0.9900
C53B H53D 0.9900
C54 C55 1.479(2)
C55 C56 1.401(2)
C55 C60 1.4026(19)
C56 C57 1.385(2)
C56 H56 0.9500
C57 C58 1.402(2)
C57 C61 1.5125(19)
C58 C59 1.382(2)
C58 H58 0.9500
C59 C60 1.396(2)
C59 H59 0.9500
C61 H61A 0.9800
C61 H61B 0.9800
C61 H61C 0.9800
C62 C63 1.390(2)
C62 C67 1.393(2)
C63 C64 1.397(2)
C63 H63 0.9500
C64 C65 1.384(2)
C64 H64 0.9500
C65 C66 1.395(2)
C66 C67 1.376(2)
C66 H66 0.9500
C67 H67 0.9500
C68 H68A 0.9800
C68 H68B 0.9800
C68 H68C 0.9800

loop_
_geom_hbond_atom_site_label_D
_geom_hbond_atom_site_label_H
_geom_hbond_atom_site_label_A
_geom_hbond_site_symmetry_A
_geom_hbond_distance_DH
_geom_hbond_distance_HA
_geom_hbond_distance_DA
_geom_hbond_angle_DHA
C8 H8 O4 1_545 0.95 2.55 3.231(2) 129
C16 H16 O1 2_655 0.95 2.51 3.415(2) 160
C52A H52A O54 2_555 1.00 2.35 3.216(2) 145
C68 H68B O4 3_766 0.98 2.46 3.330(2) 147

loop_
_geom_torsion_atom_site_label_1
_geom_torsion_atom_site_label_2
_geom_torsion_atom_site_label_3
_geom_torsion_atom_site_label_4
_geom_torsion
C10 O1 C2A C3A 48.5(4)
C10 O1 C2A C12 168.42(17)
O1 C2A C3A C4 -62.1(4)
C12 C2A C3A C4 -178.89(19)
C10 O1 C2B C3B -46.2(6)
C10 O1 C2B C12 -169.5(3)
O1 C2B C3B C4 60.1(6)
C12 C2B C3B C4 -179.6(2)
C2A C3A C4 O4 -151.0(3)
C2A C3A C4 C5 44.6(3)
C2B C3B C4 O4 151.4(3)
C2B C3B C4 C5 -45.3(5)
O4 C4 C5 C10 -179.48(18)
C3A C4 C5 C10 -15.6(3)
C3B C4 C5 C10 17.4(3)
O4 C4 C5 C6 -2.0(3)
C3A C4 C5 C6 161.8(2)
C3B C4 C5 C6 -165.1(3)
C10 C5 C6 C7 0.6(2)
C4 C5 C6 C7 -176.88(15)
C5 C6 C7 C8 0.6(2)
C5 C6 C7 C11 -179.56(13)
C6 C7 C8 C9 -1.3(2)
C11 C7 C8 C9 178.87(13)
C7 C8 C9 C10 0.7(2)
C2B O1 C10 C9 -162.0(3)
C2A O1 C10 C9 167.3(2)
C2B O1 C10 C5 16.7(4)
C2A O1 C10 C5 -14.0(3)
C8 C9 C10 O1 179.31(12)
C8 C9 C10 C5 0.5(2)
C6 C5 C10 O1 -179.89(13)
C4 C5 C10 O1 -2.4(2)
C6 C5 C10 C9 -1.2(2)
C4 C5 C10 C9 176.34(15)
O1 C2B C12 C13 25.7(6)
C3B C2B C12 C13 -96.8(3)
O1 C2B C12 C17 -142.1(3)
C3B C2B C12 C17 95.5(5)
O1 C2A C12 C13 73.8(3)
C3A C2A C12 C13 -164.3(3)
O1 C2A C12 C17 -113.9(2)
C3A C2A C12 C17 8.0(4)
C17 C12 C13 C14 0.2(2)
C2B C12 C13 C14 -166.6(4)
C2A C12 C13 C14 173.36(15)
C12 C13 C14 C15 0.3(2)
C18 O2 C15 C14 0.9(2)
C18 O2 C15 C16 -179.18(16)
C13 C14 C15 O2 179.35(13)
C13 C14 C15 C16 -0.6(2)
O2 C15 C16 C17 -179.48(13)
C14 C15 C16 C17 0.5(2)
C15 C16 C17 C12 0.0(2)
C13 C12 C17 C16 -0.3(2)
C2B C12 C17 C16 169.3(3)
C2A C12 C17 C16 -172.25(19)
C60 O51 C52A C62 -175.14(12)
C60 O51 C52A C53A 58.80(16)
O51 C52A C53A C54 -58.34(17)
C62 C52A C53A C54 -179.35(13)
C60 O51 C52B C62 -148.9(8)
C60 O51 C52B C53B -32.9(14)
O51 C52B C53B C54 63.6(18)
C62 C52B C53B C54 177.0(12)
C52B C53B C54 O54 141.1(10)
C52B C53B C54 C55 -65.1(17)
C52A C53A C54 O54 -157.54(14)
C52A C53A C54 C55 26.82(19)
O54 C54 C55 C56 5.2(2)
C53B C54 C55 C56 -150.5(11)
C53A C54 C55 C56 -179.22(14)
O54 C54 C55 C60 -169.63(14)
C53B C54 C55 C60 34.8(11)
C53A C54 C55 C60 6.0(2)
C60 C55 C56 C57 1.1(2)
C54 C55 C56 C57 -173.69(13)
C55 C56 C57 C58 2.3(2)
C55 C56 C57 C61 -176.36(13)
C56 C57 C58 C59 -3.1(2)
C61 C57 C58 C59 175.51(14)
C57 C58 C59 C60 0.5(2)
C52B O51 C60 C59 -171.6(10)
C52A O51 C60 C59 155.67(13)
C52B O51 C60 C55 7.2(11)
C52A O51 C60 C55 -25.51(18)
C58 C59 C60 O51 -178.12(13)
C58 C59 C60 C55 3.0(2)
C56 C55 C60 O51 177.38(13)
C54 C55 C60 O51 -7.7(2)
C56 C55 C60 C59 -3.8(2)
C54 C55 C60 C59 171.09(13)
O51 C52A C62 C63 -88.39(17)
C53A C52A C62 C63 33.7(2)
O51 C52A C62 C67 90.90(16)
C53A C52A C62 C67 -147.06(15)
O51 C52B C62 C63 -127.5(13)
C53B C52B C62 C63 121.4(13)
O51 C52B C62 C67 37(2)
C53B C52B C62 C67 -74.3(13)
C67 C62 C63 C64 -0.5(2)
C52A C62 C63 C64 178.76(14)
C52B C62 C63 C64 169.3(6)
C62 C63 C64 C65 0.0(2)
C68 O52 C65 C64 2.6(2)
C68 O52 C65 C66 -177.58(13)
C63 C64 C65 O52 -179.56(14)
C63 C64 C65 C66 0.6(2)
O52 C65 C66 C67 179.44(13)
C64 C65 C66 C67 -0.7(2)
C65 C66 C67 C62 0.2(2)
C63 C62 C67 C66 0.4(2)
C52A C62 C67 C66 -178.90(14)
C52B C62 C67 C66 -161.8(14)

_cod_database_fobs_code 2021978
